data_7245315
loop_
_publ_author_name
'Wang, Xiong'
'Xu, Qi-Wei'
'Wei, Ming Ming'
'Chen, Jingyao'
'Wang, Honghao'
'Li, Xia'

_publ_section_title
;
 Lanthanide ternary mixed-ligand coordination polymers as fluorescent
 sensors for the sensitive and selective detection of chlorogenic acid
;
_journal_name_full CrystEngComm
_journal_paper_doi 10.1039/D2CE00954D
_journal_year 2022
_chemical_formula_moiety 'C29 H19 N5 O7 Tb'
_chemical_formula_sum 'C29 H19 N5 O7 Tb'
_chemical_formula_weight 708.41
_space_group_crystal_system monoclinic
_space_group_IT_number 14
_space_group_name_Hall '-P 2yn'
_space_group_name_H-M_alt 'P 1 21/n 1'
_atom_sites_solution_hydrogens mixed
_atom_sites_solution_primary iterative
_audit_creation_date 2019-05-05
_audit_creation_method
;
Olex2 1.2
(compiled 2018.05.29 svn.r3508 for OlexSys, GUI svn.r5506)
;
_audit_update_record
;
2022-04-18 deposited with the CCDC.	2022-08-15 downloaded from the CCDC.
;
_cell_angle_alpha 90
_cell_angle_beta 92.512(3)
_cell_angle_gamma 90
_cell_formula_units_Z 4
_cell_length_a 7.9316(8)
_cell_length_b 17.3837(18)
_cell_length_c 18.6295(19)
_cell_measurement_reflns_used 9923
_cell_measurement_temperature 293(2)
_cell_measurement_theta_max 27.020
_cell_measurement_theta_min 3.071
_cell_volume 2566.2(5)
_computing_cell_refinement 'SAINT V8.38A (?, 2016)'
_computing_data_reduction 'SAINT V8.38A (?, 2016)'
_computing_molecular_graphics 'Olex2 (Dolomanov et al., 2009)'
_computing_publication_material 'Olex2 (Dolomanov et al., 2009)'
_computing_structure_refinement 'XL (Sheldrick, 2008)'
_computing_structure_solution
;
Superflip (Palatinus & Chapuis, 2007;Palatinus & van der Lee, 2008;
Palatinus et al., 2012)
;
_diffrn_ambient_temperature 293(2)
_diffrn_measured_fraction_theta_full 0.998
_diffrn_measured_fraction_theta_max 0.995
_diffrn_measurement_device_type 'CCD area detector'
_diffrn_measurement_method 'phi and omega scans'
_diffrn_radiation_monochromator graphite
_diffrn_radiation_type MoK\a
_diffrn_radiation_wavelength 0.71073
_diffrn_reflns_av_R_equivalents 0.0920
_diffrn_reflns_av_unetI/netI 0.0617
_diffrn_reflns_Laue_measured_fraction_full 0.998
_diffrn_reflns_Laue_measured_fraction_max 0.995
_diffrn_reflns_limit_h_max 10
_diffrn_reflns_limit_h_min -10
_diffrn_reflns_limit_k_max 22
_diffrn_reflns_limit_k_min -22
_diffrn_reflns_limit_l_max 24
_diffrn_reflns_limit_l_min -24
_diffrn_reflns_number 53575
_diffrn_reflns_point_group_measured_fraction_full 0.998
_diffrn_reflns_point_group_measured_fraction_max 0.995
_diffrn_reflns_theta_full 25.242
_diffrn_reflns_theta_max 27.576
_diffrn_reflns_theta_min 2.989
_exptl_absorpt_coefficient_mu 2.817
_exptl_absorpt_correction_T_max 0.7456
_exptl_absorpt_correction_T_min 0.6035
_exptl_absorpt_correction_type multi-scan
_exptl_absorpt_process_details
;
SADABS-2016/2 (Bruker,2016/2) was used for absorption correction.
wR2(int) was 0.0830 before and 0.0651 after correction.
The Ratio of minimum to maximum transmission is 0.8094.
The \l/2 correction factor is Not present.
;
_exptl_crystal_colour colorless
_exptl_crystal_density_diffrn 1.834
_exptl_crystal_description block
_exptl_crystal_F_000 1396
_exptl_crystal_size_max 0.3
_exptl_crystal_size_mid 0.2
_exptl_crystal_size_min 0.11
_refine_diff_density_max 2.022
_refine_diff_density_min -0.741
_refine_diff_density_rms 0.145
_refine_ls_extinction_method none
_refine_ls_goodness_of_fit_ref 1.028
_refine_ls_hydrogen_treatment constr
_refine_ls_matrix_type full
_refine_ls_number_parameters 380
_refine_ls_number_reflns 5920
_refine_ls_number_restraints 1
_refine_ls_restrained_S_all 1.028
_refine_ls_R_factor_all 0.0748
_refine_ls_R_factor_gt 0.0400
_refine_ls_shift/su_max 0.001
_refine_ls_shift/su_mean 0.000
_refine_ls_structure_factor_coef Fsqd
_refine_ls_weighting_details 'w=1/[\s^2^(Fo^2^)+(0.0240P)^2^+8.6690P] where P=(Fo^2^+2Fc^2^)/3'
_refine_ls_weighting_scheme calc
_refine_ls_wR_factor_gt 0.0696
_refine_ls_wR_factor_ref 0.0780
_reflns_Friedel_coverage 0.000
_reflns_number_gt 4336
_reflns_number_total 5920
_reflns_threshold_expression 'I > 2\s(I)'
_cod_data_source_file d2ce00954d2.cif
_cod_data_source_block 222_CCDC4
_cod_database_code 7245315
_shelx_shelxl_version_number 2016/6
_shelx_space_group_comment
;
The symmetry employed for this shelxl refinement is uniquely defined
by the following loop, which should always be used as a source of
symmetry information in preference to the above space-group names.
They are only intended as comments.
;
_shelx_estimated_absorpt_t_max 0.747
_shelx_estimated_absorpt_t_min 0.485
_olex2_refinement_description
;
1. Fixed Uiso
 At 1.2 times of:
  All C(H) groups, All N(H) groups
 At 1.5 times of:
  All O(H,H) groups
2. Restrained distances
 H4_$1-H7A_$2
 2.2 with sigma of 0.02
3.a Rotating group:
 O7(H7A,H7B)
3.b Aromatic/amide H refined with riding coordinates:
 N3(H3), C20(H20), C14(H14), C7(H7), C19(H19), C3(H3A), C25(H25), C4(H4),
 C11(H11), C29(H29), C6(H6), C15(H15), C12(H12), C26(H26), C28(H28), C18(H18),
 C27(H27)
;
_olex2_submission_special_instructions 'No special instructions were received'

loop_
_space_group_symop_operation_xyz
'x, y, z'
'-x+1/2, y+1/2, -z+1/2'
'-x, -y, -z'
'x-1/2, -y-1/2, z-1/2'

loop_
_atom_site_label
_atom_site_type_symbol
_atom_site_fract_x
_atom_site_fract_y
_atom_site_fract_z
_atom_site_U_iso_or_equiv
_atom_site_adp_type
_atom_site_occupancy
_atom_site_site_symmetry_order
_atom_site_calc_flag
_atom_site_refinement_flags_posn
_atom_site_refinement_flags_adp
_atom_site_refinement_flags_occupancy
_atom_site_disorder_assembly
_atom_site_disorder_group
Tb1 Tb 0.18430(3) 0.03662(2) 0.40211(2) 0.01731(7) Uani 1 1 d . . . . .
O4 O 0.0013(4) 0.10620(19) 0.46792(18) 0.0286(8) Uani 1 1 d . . . . .
O7 O -0.1009(4) -0.0134(2) 0.36356(18) 0.0302(9) Uani 1 1 d . . . . .
H7A H -0.120669 -0.008861 0.315572 0.045 Uiso 1 1 d DGR . . . .
H7B H -0.109387 -0.064702 0.370121 0.045 Uiso 1 1 d GR . . . .
O6 O 0.3033(4) 0.0350(2) 0.52300(16) 0.0242(7) Uani 1 1 d . . . . .
O5 O 0.5336(4) 0.0103(2) 0.59241(17) 0.0252(8) Uani 1 1 d . . . . .
O2 O 0.6605(4) 0.84654(19) 0.58736(19) 0.0321(9) Uani 1 1 d . . . . .
O1 O 0.5695(5) 0.87102(19) 0.69500(19) 0.0317(9) Uani 1 1 d . . . . .
O3 O -0.1575(4) 0.09185(18) 0.56170(18) 0.0279(8) Uani 1 1 d . . . . .
N2 N 0.2059(5) 0.5064(2) 0.7215(2) 0.0225(9) Uani 1 1 d . . . . .
N3 N 0.1252(5) 0.4400(2) 0.7040(2) 0.0206(9) Uani 1 1 d . . . . .
H3 H 0.082490 0.408998 0.734227 0.025 Uiso 1 1 calc R . . . .
N1 N 0.1953(5) 0.4889(2) 0.6007(2) 0.0209(9) Uani 1 1 d . . . . .
N5 N 0.2329(5) -0.0179(2) 0.2785(2) 0.0204(9) Uani 1 1 d . . . . .
N4 N 0.0549(5) 0.1142(2) 0.2968(2) 0.0251(9) Uani 1 1 d . . . . .
C20 C -0.0678(7) 0.2008(3) 0.1798(4) 0.0419(15) Uani 1 1 d . . . . .
H20 H -0.107142 0.230755 0.141252 0.050 Uiso 1 1 calc R . . . .
C14 C 0.0848(6) 0.2582(3) 0.5108(3) 0.0249(11) Uani 1 1 d . . . . .
H14 H 0.134862 0.239477 0.470084 0.030 Uiso 1 1 calc R . . . .
C7 C 0.4090(7) 0.7197(3) 0.5823(3) 0.0338(13) Uani 1 1 d . . . . .
H7 H 0.408454 0.745630 0.538604 0.041 Uiso 1 1 calc R . . . .
C17 C 0.4534(6) 0.0127(3) 0.5336(2) 0.0204(10) Uani 1 1 d . . . . .
C19 C -0.0978(7) 0.2224(3) 0.2477(4) 0.0453(16) Uani 1 1 d . . . . .
H19 H -0.159296 0.266769 0.256141 0.054 Uiso 1 1 calc R . . . .
C13 C -0.0326(6) 0.2136(3) 0.5448(2) 0.0182(10) Uani 1 1 d . . . . .
C3 C 0.4950(6) 0.7110(3) 0.7059(3) 0.0251(11) Uani 1 1 d . . . . .
H3A H 0.550297 0.731660 0.746481 0.030 Uiso 1 1 calc R . . . .
C2 C 0.4920(6) 0.7513(3) 0.6423(3) 0.0212(10) Uani 1 1 d . . . . .
C25 C 0.1480(7) 0.0412(4) 0.0884(3) 0.0404(14) Uani 1 1 d . . . . .
H25 H 0.170627 0.025212 0.042199 0.048 Uiso 1 1 calc R . . . .
C4 C 0.4171(6) 0.6405(3) 0.7101(3) 0.0264(12) Uani 1 1 d . . . . .
H4 H 0.422758 0.613788 0.753421 0.032 Uiso 1 1 calc DR . . . .
C8 C 0.2451(5) 0.5337(3) 0.6575(2) 0.0207(10) Uani 1 1 d . . . . .
C5 C 0.3309(6) 0.6086(3) 0.6514(2) 0.0207(10) Uani 1 1 d . . . . .
C11 C -0.0655(6) 0.3154(3) 0.6302(3) 0.0233(11) Uani 1 1 d . . . . .
H11 H -0.119219 0.334833 0.669679 0.028 Uiso 1 1 calc R . . . .
C1 C 0.5771(6) 0.8290(3) 0.6414(3) 0.0225(11) Uani 1 1 d . . . . .
C9 C 0.1213(6) 0.4296(3) 0.6324(3) 0.0204(10) Uani 1 1 d . . . . .
C29 C 0.3233(6) -0.0805(3) 0.2686(3) 0.0263(11) Uani 1 1 d . . . . .
H29 H 0.362731 -0.107828 0.308873 0.032 Uiso 1 1 calc R . . . .
C23 C 0.1770(6) 0.0212(3) 0.2186(2) 0.0209(11) Uani 1 1 d . . . . .
C10 C 0.0570(6) 0.3589(2) 0.5983(2) 0.0198(10) Uani 1 1 d . . . . .
C16 C -0.0666(6) 0.1315(3) 0.5226(2) 0.0192(10) Uani 1 1 d . . . . .
C6 C 0.3265(7) 0.6494(3) 0.5869(3) 0.0325(13) Uani 1 1 d . . . . .
H6 H 0.267968 0.629542 0.546749 0.039 Uiso 1 1 calc R . . . .
C15 C 0.1280(6) 0.3304(3) 0.5370(2) 0.0239(11) Uani 1 1 d . . . . .
H15 H 0.205618 0.360088 0.513294 0.029 Uiso 1 1 calc R . . . .
C12 C -0.1086(6) 0.2437(3) 0.6039(3) 0.0273(12) Uani 1 1 d . . . . .
H12 H -0.190183 0.215032 0.626275 0.033 Uiso 1 1 calc R . . . .
C26 C 0.0577(7) 0.1052(4) 0.0978(3) 0.0426(15) Uani 1 1 d . . . . .
H26 H 0.016499 0.132164 0.057682 0.051 Uiso 1 1 calc R . . . .
C22 C 0.0816(6) 0.0910(3) 0.2284(3) 0.0247(11) Uani 1 1 d . . . . .
C21 C 0.0228(6) 0.1331(3) 0.1676(3) 0.0308(12) Uani 1 1 d . . . . .
C24 C 0.2099(6) -0.0028(3) 0.1487(3) 0.0296(12) Uani 1 1 d . . . . .
C28 C 0.3629(7) -0.1079(3) 0.2009(3) 0.0378(14) Uani 1 1 d . . . . .
H28 H 0.426802 -0.152348 0.196489 0.045 Uiso 1 1 calc R . . . .
C18 C -0.0355(7) 0.1772(3) 0.3052(3) 0.0342(13) Uani 1 1 d . . . . .
H18 H -0.058796 0.192320 0.351626 0.041 Uiso 1 1 calc R . . . .
C27 C 0.3076(7) -0.0693(4) 0.1424(3) 0.0414(15) Uani 1 1 d . . . . .
H27 H 0.334385 -0.086721 0.097064 0.050 Uiso 1 1 calc R . . . .

loop_
_atom_site_aniso_label
_atom_site_aniso_U_11
_atom_site_aniso_U_22
_atom_site_aniso_U_33
_atom_site_aniso_U_23
_atom_site_aniso_U_13
_atom_site_aniso_U_12
Tb1 0.02189(12) 0.01411(11) 0.01613(11) -0.00300(11) 0.00315(8) -0.00396(11)
O4 0.0276(19) 0.0238(18) 0.035(2) -0.0152(17) 0.0074(16) -0.0033(16)
O7 0.0286(19) 0.038(2) 0.0238(19) -0.0011(16) 0.0024(16) -0.0088(16)
O6 0.0218(17) 0.0328(18) 0.0181(16) -0.0009(16) 0.0036(13) -0.0020(16)
O5 0.0252(18) 0.036(2) 0.0141(17) -0.0030(15) 0.0008(14) 0.0013(15)
O2 0.040(2) 0.0216(18) 0.036(2) -0.0023(16) 0.0168(18) -0.0120(16)
O1 0.041(2) 0.0179(18) 0.036(2) -0.0085(16) 0.0088(18) -0.0078(16)
O3 0.042(2) 0.0159(17) 0.0265(19) -0.0067(15) 0.0074(17) -0.0077(16)
N2 0.026(2) 0.0140(19) 0.028(2) -0.0026(17) 0.0033(18) -0.0084(17)
N3 0.026(2) 0.0107(18) 0.026(2) 0.0040(16) 0.0050(18) -0.0043(16)
N1 0.027(2) 0.0118(19) 0.025(2) -0.0031(16) 0.0066(18) -0.0048(16)
N5 0.023(2) 0.016(2) 0.023(2) -0.0010(16) 0.0034(17) -0.0049(16)
N4 0.024(2) 0.020(2) 0.032(2) -0.0008(19) 0.0046(19) -0.0003(18)
C20 0.035(3) 0.037(3) 0.052(4) 0.013(3) -0.012(3) -0.002(3)
C14 0.034(3) 0.020(3) 0.021(3) -0.006(2) 0.007(2) -0.007(2)
C7 0.057(4) 0.025(3) 0.020(3) 0.002(2) 0.004(3) -0.019(3)
C17 0.024(3) 0.020(2) 0.018(2) 0.0012(19) 0.008(2) -0.007(2)
C19 0.034(3) 0.030(3) 0.070(5) 0.002(3) -0.015(3) 0.009(3)
C13 0.020(2) 0.014(2) 0.021(2) -0.0028(19) -0.003(2) -0.0011(19)
C3 0.029(3) 0.017(2) 0.029(3) -0.001(2) -0.005(2) -0.008(2)
C2 0.025(3) 0.012(2) 0.027(3) -0.005(2) 0.007(2) -0.003(2)
C25 0.042(3) 0.061(4) 0.018(3) -0.002(3) 0.004(2) -0.017(3)
C4 0.038(3) 0.018(2) 0.024(3) 0.004(2) 0.000(2) -0.005(2)
C8 0.019(2) 0.017(2) 0.027(2) -0.006(2) 0.0049(19) -0.004(2)
C5 0.024(3) 0.014(2) 0.025(3) -0.004(2) 0.007(2) -0.004(2)
C11 0.029(3) 0.015(2) 0.027(3) -0.007(2) 0.012(2) -0.005(2)
C1 0.021(3) 0.018(2) 0.029(3) -0.003(2) 0.003(2) -0.003(2)
C9 0.022(3) 0.015(2) 0.024(3) -0.003(2) 0.003(2) -0.003(2)
C29 0.031(3) 0.020(3) 0.027(3) -0.004(2) -0.004(2) 0.004(2)
C23 0.024(2) 0.019(3) 0.020(2) -0.003(2) 0.005(2) -0.008(2)
C10 0.027(3) 0.011(2) 0.022(2) -0.0007(19) 0.001(2) -0.0008(19)
C16 0.019(2) 0.017(2) 0.021(3) -0.006(2) -0.003(2) 0.001(2)
C6 0.048(3) 0.027(3) 0.023(3) -0.005(2) 0.008(3) -0.016(3)
C15 0.031(3) 0.021(3) 0.020(2) 0.003(2) 0.003(2) -0.012(2)
C12 0.029(3) 0.019(3) 0.035(3) -0.001(2) 0.013(2) -0.009(2)
C26 0.038(3) 0.062(4) 0.028(3) 0.018(3) -0.005(3) -0.014(3)
C22 0.019(3) 0.023(3) 0.032(3) 0.002(2) 0.002(2) -0.007(2)
C21 0.023(3) 0.038(3) 0.031(3) 0.008(3) -0.002(2) -0.008(2)
C24 0.028(3) 0.040(3) 0.021(3) -0.006(2) 0.004(2) -0.012(3)
C28 0.039(3) 0.032(3) 0.043(3) -0.018(3) 0.003(3) 0.005(3)
C18 0.029(3) 0.029(3) 0.044(3) -0.008(3) 0.002(3) 0.000(2)
C27 0.041(3) 0.048(4) 0.035(3) -0.024(3) 0.008(3) -0.002(3)

loop_
_atom_type_symbol
_atom_type_description
_atom_type_scat_dispersion_real
_atom_type_scat_dispersion_imag
_atom_type_scat_source
C C 0.0033 0.0016 'International Tables Vol C Tables 4.2.6.8 and 6.1.1.4'
H H 0.0000 0.0000 'International Tables Vol C Tables 4.2.6.8 and 6.1.1.4'
N N 0.0061 0.0033 'International Tables Vol C Tables 4.2.6.8 and 6.1.1.4'
O O 0.0106 0.0060 'International Tables Vol C Tables 4.2.6.8 and 6.1.1.4'
Tb Tb -0.1723 4.1537 'International Tables Vol C Tables 4.2.6.8 and 6.1.1.4'

loop_
_geom_angle_atom_site_label_1
_geom_angle_atom_site_label_2
_geom_angle_atom_site_label_3
_geom_angle
_geom_angle_site_symmetry_1
_geom_angle_site_symmetry_3
_geom_angle_publ_flag
O4 Tb1 O7 75.53(11) . . ?
O4 Tb1 O6 74.72(12) . . ?
O4 Tb1 O5 140.90(11) . 3_656 ?
O4 Tb1 O2 80.94(12) . 3_666 ?
O4 Tb1 O3 106.38(12) . 3_556 ?
O4 Tb1 N5 144.10(12) . . ?
O4 Tb1 N4 83.66(13) . . ?
O7 Tb1 N5 77.34(11) . . ?
O7 Tb1 N4 68.59(12) . . ?
O6 Tb1 O7 125.34(11) . . ?
O6 Tb1 N5 141.03(12) . . ?
O6 Tb1 N4 148.52(12) . . ?
O5 Tb1 O7 136.95(12) 3_656 . ?
O5 Tb1 O6 68.02(10) 3_656 . ?
O5 Tb1 N5 74.38(12) 3_656 . ?
O5 Tb1 N4 123.96(12) 3_656 . ?
O2 Tb1 O7 141.19(12) 3_666 . ?
O2 Tb1 O6 75.67(12) 3_666 . ?
O2 Tb1 O5 78.86(12) 3_666 3_656 ?
O2 Tb1 N5 107.17(12) 3_666 . ?
O2 Tb1 N4 78.59(13) 3_666 . ?
O3 Tb1 O7 70.08(12) 3_556 . ?
O3 Tb1 O6 75.88(12) 3_556 . ?
O3 Tb1 O5 76.00(12) 3_556 3_656 ?
O3 Tb1 O2 147.41(13) 3_556 3_666 ?
O3 Tb1 N5 85.68(11) 3_556 . ?
O3 Tb1 N4 133.16(12) 3_556 . ?
N5 Tb1 N4 64.67(12) . . ?
C16 O4 Tb1 158.0(3) . . ?
Tb1 O7 H7A 111.7 . . ?
Tb1 O7 H7B 112.1 . . ?
H7A O7 H7B 102.0 . . ?
C17 O6 Tb1 118.7(3) . . ?
C17 O5 Tb1 119.6(3) . 3_656 ?
C1 O2 Tb1 115.3(3) . 3_666 ?
C16 O3 Tb1 138.8(3) . 3_556 ?
C8 N2 N3 102.4(4) . . ?
N2 N3 H3 124.9 . . ?
C9 N3 N2 110.1(4) . . ?
C9 N3 H3 124.9 . . ?
C9 N1 C8 102.5(4) . . ?
C29 N5 Tb1 122.6(3) . . ?
C29 N5 C23 117.1(4) . . ?
C23 N5 Tb1 120.0(3) . . ?
C22 N4 Tb1 119.3(3) . . ?
C18 N4 Tb1 123.2(4) . . ?
C18 N4 C22 117.5(4) . . ?
C19 C20 H20 120.1 . . ?
C19 C20 C21 119.9(5) . . ?
C21 C20 H20 120.1 . . ?
C13 C14 H14 119.8 . . ?
C15 C14 H14 119.8 . . ?
C15 C14 C13 120.4(4) . . ?
C2 C7 H7 119.8 . . ?
C2 C7 C6 120.4(5) . . ?
C6 C7 H7 119.8 . . ?
O6 C17 C17 116.3(5) . 3_656 ?
O5 C17 O6 126.4(4) . . ?
O5 C17 C17 117.3(5) . 3_656 ?
C20 C19 H19 120.3 . . ?
C20 C19 C18 119.3(5) . . ?
C18 C19 H19 120.3 . . ?
C14 C13 C16 121.3(4) . . ?
C12 C13 C14 118.5(4) . . ?
C12 C13 C16 120.0(4) . . ?
C2 C3 H3A 119.6 . . ?
C2 C3 C4 120.9(5) . . ?
C4 C3 H3A 119.6 . . ?
C7 C2 C1 122.8(4) . . ?
C3 C2 C7 118.8(4) . . ?
C3 C2 C1 118.4(4) . . ?
C26 C25 H25 119.7 . . ?
C26 C25 C24 120.7(5) . . ?
C24 C25 H25 119.7 . . ?
C3 C4 H4 119.3 . . ?
C3 C4 C5 121.4(5) . . ?
C5 C4 H4 119.3 . . ?
N2 C8 N1 114.9(4) . . ?
N2 C8 C5 120.6(4) . . ?
N1 C8 C5 124.4(4) . . ?
C4 C5 C8 120.5(4) . . ?
C4 C5 C6 118.0(4) . . ?
C6 C5 C8 121.4(4) . . ?
C10 C11 H11 119.7 . . ?
C12 C11 H11 119.7 . . ?
C12 C11 C10 120.6(4) . . ?
O2 C1 C2 118.3(4) . . ?
O1 C1 O2 123.0(4) . . ?
O1 C1 C2 118.6(4) . . ?
N3 C9 C10 122.4(4) . . ?
N1 C9 N3 110.1(4) . . ?
N1 C9 C10 127.3(4) . . ?
N5 C29 H29 118.3 . . ?
N5 C29 C28 123.4(5) . . ?
C28 C29 H29 118.3 . . ?
N5 C23 C22 117.9(4) . . ?
N5 C23 C24 123.0(4) . . ?
C24 C23 C22 119.1(5) . . ?
C11 C10 C9 120.6(4) . . ?
C11 C10 C15 118.5(4) . . ?
C15 C10 C9 120.7(4) . . ?
O4 C16 O3 124.0(4) . . ?
O4 C16 C13 118.5(4) . . ?
O3 C16 C13 117.5(4) . . ?
C7 C6 C5 120.5(5) . . ?
C7 C6 H6 119.8 . . ?
C5 C6 H6 119.8 . . ?
C14 C15 C10 120.7(4) . . ?
C14 C15 H15 119.6 . . ?
C10 C15 H15 119.6 . . ?
C13 C12 H12 119.4 . . ?
C11 C12 C13 121.1(4) . . ?
C11 C12 H12 119.4 . . ?
C25 C26 H26 119.0 . . ?
C25 C26 C21 121.9(5) . . ?
C21 C26 H26 119.0 . . ?
N4 C22 C23 118.0(4) . . ?
N4 C22 C21 122.6(5) . . ?
C21 C22 C23 119.4(5) . . ?
C20 C21 C26 123.7(5) . . ?
C20 C21 C22 117.3(5) . . ?
C22 C21 C26 119.0(5) . . ?
C23 C24 C25 119.9(5) . . ?
C27 C24 C25 123.3(5) . . ?
C27 C24 C23 116.8(5) . . ?
C29 C28 H28 120.4 . . ?
C27 C28 C29 119.1(5) . . ?
C27 C28 H28 120.4 . . ?
N4 C18 C19 123.3(5) . . ?
N4 C18 H18 118.4 . . ?
C19 C18 H18 118.4 . . ?
C24 C27 H27 119.7 . . ?
C28 C27 C24 120.6(5) . . ?
C28 C27 H27 119.7 . . ?

loop_
_geom_bond_atom_site_label_1
_geom_bond_atom_site_label_2
_geom_bond_distance
_geom_bond_site_symmetry_2
_geom_bond_publ_flag
Tb1 O4 2.286(3) . ?
Tb1 O7 2.499(3) . ?
Tb1 O6 2.404(3) . ?
Tb1 O5 2.380(3) 3_656 ?
Tb1 O2 2.379(3) 3_666 ?
Tb1 O3 2.345(3) 3_556 ?
Tb1 N5 2.535(4) . ?
Tb1 N4 2.558(4) . ?
O4 C16 1.253(5) . ?
O7 H7A 0.9042 . ?
O7 H7B 0.9039 . ?
O6 C17 1.259(6) . ?
O5 C17 1.243(6) . ?
O2 C1 1.265(6) . ?
O1 C1 1.241(6) . ?
O3 C16 1.253(6) . ?
N2 N3 1.353(5) . ?
N2 C8 1.333(6) . ?
N3 H3 0.8600 . ?
N3 C9 1.344(6) . ?
N1 C8 1.359(6) . ?
N1 C9 1.336(6) . ?
N5 C29 1.321(6) . ?
N5 C23 1.364(6) . ?
N4 C22 1.363(6) . ?
N4 C18 1.322(6) . ?
C20 H20 0.9300 . ?
C20 C19 1.349(8) . ?
C20 C21 1.402(8) . ?
C14 H14 0.9300 . ?
C14 C13 1.387(6) . ?
C14 C15 1.385(6) . ?
C7 H7 0.9300 . ?
C7 C2 1.387(7) . ?
C7 C6 1.389(7) . ?
C17 C17 1.548(9) 3_656 ?
C19 H19 0.9300 . ?
C19 C18 1.402(8) . ?
C13 C16 1.507(6) . ?
C13 C12 1.380(6) . ?
C3 H3A 0.9300 . ?
C3 C2 1.374(7) . ?
C3 C4 1.377(6) . ?
C2 C1 1.510(6) . ?
C25 H25 0.9300 . ?
C25 C26 1.339(8) . ?
C25 C24 1.427(8) . ?
C4 H4 0.9300 . ?
C4 C5 1.380(7) . ?
C8 C5 1.475(6) . ?
C5 C6 1.396(7) . ?
C11 H11 0.9300 . ?
C11 C10 1.385(6) . ?
C11 C12 1.377(6) . ?
C9 C10 1.467(6) . ?
C29 H29 0.9300 . ?
C29 C28 1.398(7) . ?
C23 C22 1.447(7) . ?
C23 C24 1.403(7) . ?
C10 C15 1.386(6) . ?
C6 H6 0.9300 . ?
C15 H15 0.9300 . ?
C12 H12 0.9300 . ?
C26 H26 0.9300 . ?
C26 C21 1.426(8) . ?
C22 C21 1.410(7) . ?
C24 C27 1.399(8) . ?
C28 H28 0.9300 . ?
C28 C27 1.337(8) . ?
C18 H18 0.9300 . ?
C27 H27 0.9300 . ?

loop_
_geom_torsion_atom_site_label_1
_geom_torsion_atom_site_label_2
_geom_torsion_atom_site_label_3
_geom_torsion_atom_site_label_4
_geom_torsion
_geom_torsion_site_symmetry_1
_geom_torsion_site_symmetry_2
_geom_torsion_site_symmetry_3
_geom_torsion_site_symmetry_4
_geom_torsion_publ_flag
Tb1 O4 C16 O3 -70.8(10) . . . . ?
Tb1 O4 C16 C13 106.9(8) . . . . ?
Tb1 O6 C17 O5 178.2(4) . . . . ?
Tb1 O6 C17 C17 -0.8(6) . . . 3_656 ?
Tb1 O5 C17 O6 178.8(4) 3_656 . . . ?
Tb1 O5 C17 C17 -2.2(7) 3_656 . . 3_656 ?
Tb1 O2 C1 O1 3.2(6) 3_666 . . . ?
Tb1 O2 C1 C2 -172.9(3) 3_666 . . . ?
Tb1 O3 C16 O4 30.2(8) 3_556 . . . ?
Tb1 O3 C16 C13 -147.5(3) 3_556 . . . ?
Tb1 N5 C29 C28 -174.6(4) . . . . ?
Tb1 N5 C23 C22 -3.8(5) . . . . ?
Tb1 N5 C23 C24 175.4(3) . . . . ?
Tb1 N4 C22 C23 2.5(5) . . . . ?
Tb1 N4 C22 C21 -176.2(3) . . . . ?
Tb1 N4 C18 C19 176.0(4) . . . . ?
N2 N3 C9 N1 -1.3(5) . . . . ?
N2 N3 C9 C10 173.7(4) . . . . ?
N2 C8 C5 C4 19.8(7) . . . . ?
N2 C8 C5 C6 -159.6(5) . . . . ?
N3 N2 C8 N1 -0.3(5) . . . . ?
N3 N2 C8 C5 177.7(4) . . . . ?
N3 C9 C10 C11 28.6(7) . . . . ?
N3 C9 C10 C15 -145.5(5) . . . . ?
N1 C8 C5 C4 -162.4(5) . . . . ?
N1 C8 C5 C6 18.1(7) . . . . ?
N1 C9 C10 C11 -157.3(5) . . . . ?
N1 C9 C10 C15 28.6(7) . . . . ?
N5 C29 C28 C27 0.1(8) . . . . ?
N5 C23 C22 N4 0.8(6) . . . . ?
N5 C23 C22 C21 179.6(4) . . . . ?
N5 C23 C24 C25 -179.7(4) . . . . ?
N5 C23 C24 C27 -1.3(7) . . . . ?
N4 C22 C21 C20 -0.7(7) . . . . ?
N4 C22 C21 C26 179.4(5) . . . . ?
C20 C19 C18 N4 1.1(9) . . . . ?
C14 C13 C16 O4 -6.9(7) . . . . ?
C14 C13 C16 O3 170.9(4) . . . . ?
C14 C13 C12 C11 -2.1(7) . . . . ?
C7 C2 C1 O2 -41.2(7) . . . . ?
C7 C2 C1 O1 142.5(5) . . . . ?
C19 C20 C21 C26 178.8(5) . . . . ?
C19 C20 C21 C22 -1.1(8) . . . . ?
C13 C14 C15 C10 1.0(8) . . . . ?
C3 C2 C1 O2 139.9(5) . . . . ?
C3 C2 C1 O1 -36.4(7) . . . . ?
C3 C4 C5 C8 -178.6(5) . . . . ?
C3 C4 C5 C6 0.9(7) . . . . ?
C2 C7 C6 C5 -2.2(8) . . . . ?
C2 C3 C4 C5 -1.3(8) . . . . ?
C25 C26 C21 C20 178.5(5) . . . . ?
C25 C26 C21 C22 -1.6(8) . . . . ?
C25 C24 C27 C28 179.6(5) . . . . ?
C4 C3 C2 C7 0.0(8) . . . . ?
C4 C3 C2 C1 178.9(5) . . . . ?
C4 C5 C6 C7 0.9(8) . . . . ?
C8 N2 N3 C9 0.9(5) . . . . ?
C8 N1 C9 N3 1.0(5) . . . . ?
C8 N1 C9 C10 -173.7(5) . . . . ?
C8 C5 C6 C7 -179.7(5) . . . . ?
C11 C10 C15 C14 -3.8(7) . . . . ?
C9 N1 C8 N2 -0.4(5) . . . . ?
C9 N1 C8 C5 -178.3(4) . . . . ?
C9 C10 C15 C14 170.5(5) . . . . ?
C29 N5 C23 C22 -178.4(4) . . . . ?
C29 N5 C23 C24 0.8(7) . . . . ?
C29 C28 C27 C24 -0.7(9) . . . . ?
C23 N5 C29 C28 -0.1(7) . . . . ?
C23 C22 C21 C20 -179.4(4) . . . . ?
C23 C22 C21 C26 0.6(7) . . . . ?
C23 C24 C27 C28 1.3(8) . . . . ?
C10 C11 C12 C13 -0.7(8) . . . . ?
C16 C13 C12 C11 172.7(5) . . . . ?
C6 C7 C2 C3 1.7(8) . . . . ?
C6 C7 C2 C1 -177.2(5) . . . . ?
C15 C14 C13 C16 -172.7(4) . . . . ?
C15 C14 C13 C12 1.9(7) . . . . ?
C12 C13 C16 O4 178.5(4) . . . . ?
C12 C13 C16 O3 -3.7(7) . . . . ?
C12 C11 C10 C9 -170.6(5) . . . . ?
C12 C11 C10 C15 3.6(7) . . . . ?
C26 C25 C24 C23 -0.4(8) . . . . ?
C26 C25 C24 C27 -178.7(5) . . . . ?
C22 N4 C18 C19 -2.8(7) . . . . ?
C22 C23 C24 C25 -0.6(7) . . . . ?
C22 C23 C24 C27 177.8(4) . . . . ?
C21 C20 C19 C18 1.0(9) . . . . ?
C24 C25 C26 C21 1.5(9) . . . . ?
C24 C23 C22 N4 -178.4(4) . . . . ?
C24 C23 C22 C21 0.4(7) . . . . ?
C18 N4 C22 C23 -178.6(4) . . . . ?
C18 N4 C22 C21 2.6(7) . . . . ?
